data_7128069
loop_
_publ_author_name
'Korb, Marcus'
'Moggach, Stephen A.'
'Low, Paul J.'

_publ_section_title
;
 Synthesis of a diferrocenylvinylidene complex by migration of a
 ferrocenyl substituent.
;
_journal_issue 35
_journal_name_full 'Chemical communications (Cambridge, England)'
_journal_page_first 4251
_journal_page_last 4254
_journal_paper_doi 10.1039/d1cc00605c
_journal_volume 57
_journal_year 2021
_chemical_formula_moiety 'C44 H43 Fe O P2 Ru, C32 H12 B F24'
_chemical_formula_sum 'C76 H55 B F24 Fe O P2 Ru'
_chemical_formula_weight 1669.87
_space_group_crystal_system triclinic
_space_group_IT_number 2
_space_group_name_Hall '-P 1'
_space_group_name_H-M_alt 'P -1'
_atom_sites_solution_hydrogens geom
_audit_creation_method SHELXL-2018/3
_audit_update_record
;
2021-01-17 deposited with the CCDC.	2021-03-25 downloaded from the CCDC.
;
_cell_angle_alpha 103.1660(10)
_cell_angle_beta 114.2720(10)
_cell_angle_gamma 109.2100(10)
_cell_formula_units_Z 2
_cell_length_a 15.69410(10)
_cell_length_b 16.96710(10)
_cell_length_c 17.09570(10)
_cell_measurement_reflns_used 60863
_cell_measurement_temperature 99.9(5)
_cell_measurement_theta_max 75.5080
_cell_measurement_theta_min 3.0310
_cell_volume 3553.32(8)
_computing_cell_refinement 'CrysAlisPro 1.171.40.75a (Rigaku OD, 2020)'
_computing_data_collection 'CrysAlisPro 1.171.40.75a (Rigaku OD, 2020)'
_computing_data_reduction 'CrysAlisPro 1.171.40.75a (Rigaku OD, 2020)'
_computing_structure_refinement 'SHELXL-2018/3 (Sheldrick, 2018)'
_computing_structure_solution 'SHELXS-2018/3 (Sheldrick, 2018)'
_diffrn_ambient_temperature 99.9(5)
_diffrn_detector_area_resol_mean 10.0000
_diffrn_measured_fraction_theta_full 0.999
_diffrn_measured_fraction_theta_max 0.955
_diffrn_measurement_device_type 'Oxford/Rigaky Synergy'
_diffrn_measurement_method '\w scans'
_diffrn_radiation_type CuK\a
_diffrn_radiation_wavelength 1.54184
_diffrn_reflns_av_R_equivalents 0.0626
_diffrn_reflns_av_unetI/netI 0.0304
_diffrn_reflns_Laue_measured_fraction_full 0.999
_diffrn_reflns_Laue_measured_fraction_max 0.955
_diffrn_reflns_limit_h_max 19
_diffrn_reflns_limit_h_min -19
_diffrn_reflns_limit_k_max 21
_diffrn_reflns_limit_k_min -21
_diffrn_reflns_limit_l_max 21
_diffrn_reflns_limit_l_min -20
_diffrn_reflns_number 128062
_diffrn_reflns_point_group_measured_fraction_full 0.999
_diffrn_reflns_point_group_measured_fraction_max 0.955
_diffrn_reflns_theta_full 67.684
_diffrn_reflns_theta_max 75.587
_diffrn_reflns_theta_min 3.042
_exptl_absorpt_coefficient_mu 4.752
_exptl_absorpt_correction_T_max 1.00000
_exptl_absorpt_correction_T_min 0.66068
_exptl_absorpt_correction_type multi-scan
_exptl_absorpt_process_details
;
CrysAlisPro 1.171.40.75a (Rigaku Oxford Diffraction, 2020)
Empirical absorption correction using spherical harmonics,
 implemented in SCALE3 ABSPACK scaling algorithm.
;
_exptl_crystal_colour orange
_exptl_crystal_density_diffrn 1.561
_exptl_crystal_description block
_exptl_crystal_F_000 1680
_exptl_crystal_size_max 0.240
_exptl_crystal_size_mid 0.157
_exptl_crystal_size_min 0.080
_refine_diff_density_max 0.750
_refine_diff_density_min -0.883
_refine_diff_density_rms 0.062
_refine_ls_extinction_method none
_refine_ls_goodness_of_fit_ref 1.062
_refine_ls_hydrogen_treatment constr
_refine_ls_matrix_type full
_refine_ls_number_parameters 1035
_refine_ls_number_reflns 14115
_refine_ls_number_restraints 174
_refine_ls_restrained_S_all 1.101
_refine_ls_R_factor_all 0.0377
_refine_ls_R_factor_gt 0.0333
_refine_ls_shift/su_max 0.003
_refine_ls_shift/su_mean 0.000
_refine_ls_structure_factor_coef Fsqd
_refine_ls_weighting_details 'w=1/[\s^2^(Fo^2^)+(0.0464P)^2^+2.0874P] where P=(Fo^2^+2Fc^2^)/3'
_refine_ls_weighting_scheme calc
_refine_ls_wR_factor_gt 0.0854
_refine_ls_wR_factor_ref 0.0877
_reflns_Friedel_coverage 0.000
_reflns_number_gt 12734
_reflns_number_total 14115
_reflns_threshold_expression 'I > 2\s(I)'
_cod_data_source_file d1cc00605c2.cif
_cod_data_source_block MK-V-163
_cod_depositor_comments 'Adding full bibliography for 7128064--7128069.cif.'
_cod_original_cell_volume 3553.31(5)
_cod_database_code 7128069
_shelx_shelxl_version_number 2018/3
_shelx_space_group_comment
;
The symmetry employed for this shelxl refinement is uniquely defined
by the following loop, which should always be used as a source of
symmetry information in preference to the above space-group names.
They are only intended as comments.
;
_oxdiff_exptl_absorpt_empirical_full_min 0.704
_oxdiff_exptl_absorpt_empirical_full_max 1.522
_oxdiff_exptl_absorpt_empirical_details
;
Empirical correction (ABSPACK) includes:
- Absorption correction using spherical harmonics
- Frame scaling
;

loop_
_space_group_symop_operation_xyz
'x, y, z'
'-x, -y, -z'

loop_
_atom_site_label
_atom_site_type_symbol
_atom_site_fract_x
_atom_site_fract_y
_atom_site_fract_z
_atom_site_U_iso_or_equiv
_atom_site_adp_type
_atom_site_occupancy
_atom_site_site_symmetry_order
_atom_site_calc_flag
_atom_site_refinement_flags_posn
_atom_site_refinement_flags_adp
_atom_site_refinement_flags_occupancy
_atom_site_disorder_assembly
_atom_site_disorder_group
C1 C 0.23980(16) 0.05855(13) 1.36328(15) 0.0224(4) Uani 1 1 d . . . . .
C2 C 0.23762(17) 0.00470(14) 1.42270(15) 0.0236(4) Uani 1 1 d . . . . .
H2A H 0.165743 -0.026234 1.409085 0.028 Uiso 1 1 calc R U . . .
H2B H 0.256886 -0.042171 1.404824 0.028 Uiso 1 1 calc R U . . .
C3 C 0.09597(18) 0.07584(16) 1.37605(16) 0.0294(5) Uani 1 1 d . . . . .
H3A H 0.059385 0.110888 1.361114 0.044 Uiso 1 1 calc R U . . .
H3B H 0.045988 0.011352 1.341151 0.044 Uiso 1 1 calc R U . . .
H3C H 0.129717 0.091326 1.442626 0.044 Uiso 1 1 calc R U . . .
C4 C 0.31221(16) 0.06445(14) 1.52806(15) 0.0231(4) Uani 1 1 d . . . . .
C5 C 0.37168(19) 0.03606(17) 1.59288(17) 0.0315(5) Uani 1 1 d . . . . .
H5 H 0.368389 -0.021526 1.577822 0.038 Uiso 1 1 calc R U . . .
C6 C 0.43690(18) 0.11007(18) 1.68436(17) 0.0330(5) Uani 1 1 d . . . . .
H6 H 0.483502 0.109490 1.739461 0.040 Uiso 1 1 calc R U . . .
C7 C 0.41830(18) 0.18507(16) 1.67671(16) 0.0309(5) Uani 1 1 d . . . . .
H7 H 0.450791 0.242540 1.725917 0.037 Uiso 1 1 calc R U . . .
C8 C 0.34125(17) 0.15693(15) 1.58061(16) 0.0263(4) Uani 1 1 d . . . . .
H8 H 0.314329 0.192846 1.556161 0.032 Uiso 1 1 calc R U . . .
C9 C 0.11993(18) 0.00200(17) 1.57545(18) 0.0319(5) Uani 1 1 d . . . . .
H9 H 0.067808 -0.025447 1.511430 0.038 Uiso 1 1 calc R U . . .
C10 C 0.1715(2) -0.04019(18) 1.62595(18) 0.0357(5) Uani 1 1 d . . . . .
H10 H 0.159183 -0.100297 1.600819 0.043 Uiso 1 1 calc R U . . .
C11 C 0.2449(2) 0.0248(2) 1.72132(19) 0.0420(6) Uani 1 1 d . . . . .
H11 H 0.289003 0.014738 1.769725 0.050 Uiso 1 1 calc R U . . .
C12 C 0.2396(2) 0.1077(2) 1.73032(19) 0.0419(6) Uani 1 1 d . . . . .
H12 H 0.279864 0.161678 1.785584 0.050 Uiso 1 1 calc R U . . .
C13 C 0.1621(2) 0.09420(19) 1.6402(2) 0.0383(6) Uani 1 1 d . . . . .
H13 H 0.142521 0.137582 1.625967 0.046 Uiso 1 1 calc R U . . .
C14 C 0.44971(17) 0.04391(16) 1.40299(17) 0.0285(5) Uani 1 1 d . . . . .
H14 H 0.466634 0.056707 1.464924 0.034 Uiso 1 1 calc R U . . .
C15 C 0.49562(17) 0.10630(16) 1.37128(18) 0.0300(5) Uani 1 1 d . . . . .
H15 H 0.547911 0.167398 1.409137 0.036 Uiso 1 1 calc R U . . .
C16 C 0.44858(18) 0.06007(16) 1.27244(18) 0.0296(5) Uani 1 1 d . . . . .
H16 H 0.465080 0.084917 1.234207 0.036 Uiso 1 1 calc R U . . .
C17 C 0.37188(18) -0.03083(15) 1.24249(17) 0.0287(5) Uani 1 1 d . . . . .
H17 H 0.328022 -0.075850 1.180547 0.034 Uiso 1 1 calc R U . . .
C18 C 0.37297(17) -0.04190(15) 1.32270(17) 0.0269(5) Uani 1 1 d . . . . .
H18 H 0.331190 -0.095432 1.322822 0.032 Uiso 1 1 calc R U . . .
C19 C 0.39658(17) 0.29546(14) 1.43481(16) 0.0251(4) Uani 1 1 d . . . . .
C20 C 0.46560(19) 0.29203(15) 1.51552(16) 0.0298(5) Uani 1 1 d . . . . .
H20 H 0.479853 0.242675 1.509784 0.036 Uiso 1 1 calc R U . . .
C21 C 0.5134(2) 0.36102(16) 1.60431(17) 0.0362(5) Uani 1 1 d . . . . .
H21 H 0.560011 0.358168 1.657691 0.043 Uiso 1 1 calc R U . . .
C22 C 0.4920(2) 0.43404(17) 1.61367(18) 0.0389(6) Uani 1 1 d . . . . .
H22 H 0.523363 0.480198 1.673301 0.047 Uiso 1 1 calc R U . . .
C23 C 0.4241(2) 0.4381(2) 1.5345(2) 0.0491(7) Uani 1 1 d . . . . .
H23 H 0.409714 0.487352 1.540696 0.059 Uiso 1 1 calc R U . . .
C24 C 0.3766(2) 0.36958(18) 1.44527(19) 0.0397(6) Uani 1 1 d . . . . .
H24 H 0.331089 0.373465 1.392121 0.048 Uiso 1 1 calc R U . . .
C25 C 0.43773(17) 0.27363(14) 1.28880(16) 0.0239(4) Uani 1 1 d . . . . .
C26 C 0.54628(18) 0.32276(15) 1.35724(17) 0.0279(5) Uani 1 1 d . . . . .
H26 H 0.570191 0.321417 1.416291 0.033 Uiso 1 1 calc R U . . .
C27 C 0.6191(2) 0.37355(16) 1.33864(19) 0.0338(5) Uani 1 1 d . . . . .
H27 H 0.691138 0.406005 1.385028 0.041 Uiso 1 1 calc R U . . .
C28 C 0.5843(2) 0.37582(17) 1.2510(2) 0.0359(5) Uani 1 1 d . . . . .
H28 H 0.632889 0.409832 1.238341 0.043 Uiso 1 1 calc R U . . .
C29 C 0.4776(2) 0.32761(18) 1.1826(2) 0.0387(6) Uani 1 1 d . . . . .
H29 H 0.454270 0.329119 1.123625 0.046 Uiso 1 1 calc R U . . .
C30 C 0.4044(2) 0.27675(17) 1.20091(17) 0.0320(5) Uani 1 1 d . . . . .
H30 H 0.332541 0.244456 1.154093 0.038 Uiso 1 1 calc R U . . .
C31 C 0.21778(17) 0.20356(15) 1.23729(15) 0.0247(4) Uani 1 1 d . . . . .
H31A H 0.176476 0.201957 1.266876 0.030 Uiso 1 1 calc R U . . .
H31B H 0.231765 0.257673 1.224292 0.030 Uiso 1 1 calc R U . . .
C32 C 0.15496(18) 0.11694(15) 1.14472(16) 0.0270(4) Uani 1 1 d . . . . .
H32A H 0.179997 0.129315 1.103339 0.032 Uiso 1 1 calc R U . . .
H32B H 0.080425 0.101239 1.113215 0.032 Uiso 1 1 calc R U . . .
C33 C 0.04730(17) -0.05678(14) 1.15553(14) 0.0240(4) Uani 1 1 d . . . . .
C34 C -0.04415(18) -0.04654(16) 1.12416(16) 0.0294(5) Uani 1 1 d . . . . .
H34 H -0.046061 0.000638 1.105671 0.035 Uiso 1 1 calc R U . . .
C35 C -0.13189(19) -0.10649(19) 1.12054(19) 0.0383(6) Uani 1 1 d . . . . .
H35 H -0.192043 -0.098582 1.100532 0.046 Uiso 1 1 calc R U . . .
C36 C -0.13137(19) -0.17779(17) 1.14620(18) 0.0353(5) Uani 1 1 d . . . . .
H36 H -0.190850 -0.217802 1.143327 0.042 Uiso 1 1 calc R U . . .
C37 C -0.04143(19) -0.18948(16) 1.17637(17) 0.0333(5) Uani 1 1 d . . . . .
H37 H -0.040922 -0.237959 1.192893 0.040 Uiso 1 1 calc R U . . .
C38 C 0.04751(18) -0.12884(15) 1.18181(16) 0.0281(5) Uani 1 1 d . . . . .
H38 H 0.108012 -0.136242 1.203207 0.034 Uiso 1 1 calc R U . . .
C39 C 0.15760(17) -0.04859(15) 1.05719(15) 0.0250(4) Uani 1 1 d . . . . .
C40 C 0.23421(18) -0.00836(17) 1.03610(17) 0.0313(5) Uani 1 1 d . . . . .
H40 H 0.288269 0.051906 1.075563 0.038 Uiso 1 1 calc R U . . .
C41 C 0.2295(2) -0.0582(2) 0.95665(19) 0.0411(6) Uani 1 1 d . . . . .
H41 H 0.280400 -0.031061 0.943043 0.049 Uiso 1 1 calc R U . . .
C42 C 0.1498(2) -0.1481(2) 0.89730(19) 0.0441(6) Uani 1 1 d . . . . .
H42 H 0.146934 -0.181123 0.843991 0.053 Uiso 1 1 calc R U . . .
C43 C 0.0742(2) -0.18830(18) 0.91798(18) 0.0375(6) Uani 1 1 d . . . . .
H43 H 0.020570 -0.248726 0.878458 0.045 Uiso 1 1 calc R U . . .
C44 C 0.07799(18) -0.13902(16) 0.99725(16) 0.0286(5) Uani 1 1 d . . . . .
H44 H 0.026851 -0.166697 1.010460 0.034 Uiso 1 1 calc R U . . .
C45 C 0.18922(16) 0.52746(14) 0.92907(15) 0.0229(4) Uani 1 1 d . . . . .
C46 C 0.20495(16) 0.46241(14) 0.96283(15) 0.0239(4) Uani 1 1 d . . . . .
H46 H 0.212099 0.416752 0.928272 0.029 Uiso 1 1 calc R U . . .
C47 C 0.21022(17) 0.46411(15) 1.04672(16) 0.0276(5) Uani 1 1 d . . . . .
C48 C 0.1994(2) 0.53065(16) 1.09997(17) 0.0335(5) Uani 1 1 d . . . . .
H48 H 0.203561 0.532197 1.156202 0.040 Uiso 1 1 calc R U . . .
C49 C 0.1822(2) 0.59495(16) 1.06724(18) 0.0344(5) Uani 1 1 d . . . . .
C50 C 0.17758(18) 0.59331(15) 0.98412(16) 0.0281(5) Uani 1 1 d . . . . .
H50 H 0.166372 0.637545 0.964156 0.034 Uiso 1 1 calc R U . . .
C51 C 0.22695(19) 0.39324(16) 1.08056(17) 0.0335(5) Uani 1 1 d . . . . .
C52 C 0.1692(3) 0.6669(2) 1.1237(2) 0.0504(7) Uani 1 1 d . . . . .
C53 C 0.04485(17) 0.48248(14) 0.75779(15) 0.0223(4) Uani 1 1 d . . . . .
C54 C -0.02274(17) 0.38757(14) 0.71547(15) 0.0244(4) Uani 1 1 d . . . . .
H54 H 0.007064 0.348981 0.725795 0.029 Uiso 1 1 calc R U . . .
C55 C -0.13265(17) 0.34844(15) 0.65860(15) 0.0267(4) Uani 1 1 d . . . . .
C56 C -0.18082(18) 0.40288(17) 0.64146(16) 0.0309(5) Uani 1 1 d . . . . .
H56 H -0.254200 0.376989 0.602907 0.037 Uiso 1 1 calc R U . . .
C57 C -0.11586(18) 0.49765(16) 0.68379(15) 0.0275(5) Uani 1 1 d . . . . .
C58 C -0.00625(17) 0.53614(14) 0.74085(15) 0.0239(4) Uani 1 1 d . . . . .
H58 H 0.034761 0.599847 0.768854 0.029 Uiso 1 1 calc R U . . .
C59 C -0.1975(2) 0.24637(17) 0.61432(17) 0.0367(5) Uani 1 1 d . . . . .
C61 C 0.23907(16) 0.62838(14) 0.83772(15) 0.0225(4) Uani 1 1 d . . . . .
C62 C 0.21022(17) 0.65099(15) 0.76043(16) 0.0245(4) Uani 1 1 d . . . . .
H62 H 0.149419 0.607229 0.702473 0.029 Uiso 1 1 calc R U . . .
C63 C 0.26914(19) 0.73652(16) 0.76707(17) 0.0294(5) Uani 1 1 d . . . . .
C64 C 0.3604(2) 0.80317(16) 0.85136(19) 0.0350(5) Uani 1 1 d . . . . .
H64 H 0.399502 0.860721 0.856116 0.042 Uiso 1 1 calc R U . . .
C65 C 0.3924(2) 0.78200(16) 0.92891(18) 0.0365(5) Uani 1 1 d . . . . .
C66 C 0.33271(18) 0.69615(15) 0.92179(16) 0.0294(5) Uani 1 1 d . . . . .
H66 H 0.356008 0.683648 0.974752 0.035 Uiso 1 1 calc R U . . .
C67 C 0.2295(2) 0.75762(19) 0.6828(2) 0.0402(6) Uani 1 1 d . . . . .
C68 C 0.4933(3) 0.8512(2) 1.0207(2) 0.0603(9) Uani 1 1 d D U . . .
C69 C 0.21706(16) 0.46308(13) 0.78301(15) 0.0212(4) Uani 1 1 d . . . . .
C70 C 0.31502(16) 0.46697(14) 0.83826(15) 0.0223(4) Uani 1 1 d . . . . .
H70 H 0.352916 0.500263 0.903566 0.027 Uiso 1 1 calc R U . . .
C71 C 0.35727(17) 0.42241(14) 0.79821(15) 0.0241(4) Uani 1 1 d . . . . .
C72 C 0.30355(18) 0.37166(15) 0.70134(16) 0.0269(4) Uani 1 1 d . . . . .
H72 H 0.331444 0.341421 0.674854 0.032 Uiso 1 1 calc R U . . .
C73 C 0.20713(18) 0.36726(14) 0.64514(15) 0.0257(4) Uani 1 1 d . . . . .
C74 C 0.16547(17) 0.41258(14) 0.68531(15) 0.0235(4) Uani 1 1 d . . . . .
H74 H 0.101002 0.409069 0.645649 0.028 Uiso 1 1 calc R U . . .
C75 C 0.46276(18) 0.42957(16) 0.86062(16) 0.0287(5) Uani 1 1 d D U . . .
C76 C 0.1438(2) 0.31191(17) 0.54058(17) 0.0344(5) Uani 1 1 d . . . . .
F1 F 0.26642(13) 0.35018(10) 1.04099(11) 0.0445(4) Uani 1 1 d . . . . .
F2 F 0.29470(13) 0.42932(11) 1.17417(10) 0.0484(4) Uani 1 1 d . . . . .
F3 F 0.13630(12) 0.32678(11) 1.06172(12) 0.0511(4) Uani 1 1 d . . . . .
F4 F 0.1771(3) 0.73535(16) 1.09947(19) 0.1059(10) Uani 1 1 d . . . . .
F5 F 0.07978(18) 0.63243(15) 1.12256(17) 0.0792(6) Uani 1 1 d . . . . .
F6 F 0.24507(19) 0.70580(15) 1.21669(15) 0.0823(7) Uani 1 1 d . . . . .
F7 F -0.19511(19) 0.20601(11) 0.53971(14) 0.0807(7) Uani 1 1 d . . . . .
F8 F -0.16460(12) 0.20956(9) 0.67489(11) 0.0435(4) Uani 1 1 d . . . . .
F9 F -0.30032(12) 0.21749(12) 0.58520(13) 0.0592(5) Uani 1 1 d . . . . .
C60 C -0.1670(2) 0.55681(18) 0.66534(18) 0.0371(6) Uani 1 1 d D U . . .
F10 F -0.2391(2) 0.52729(17) 0.57539(15) 0.0604(9) Uani 0.798(5) 1 d D U P A 1
F11 F -0.2074(3) 0.5724(2) 0.7178(2) 0.0736(11) Uani 0.798(5) 1 d D U P A 1
F12 F -0.09700(17) 0.64461(14) 0.68706(17) 0.0479(6) Uani 0.798(5) 1 d D U P A 1
F10' F -0.2739(5) 0.5053(5) 0.6351(7) 0.046(3) Uani 0.202(5) 1 d D U P A 2
F11' F -0.1299(9) 0.6248(8) 0.7362(8) 0.083(5) Uani 0.202(5) 1 d D U P A 2
F12' F -0.1668(11) 0.5727(10) 0.5985(9) 0.076(3) Uani 0.202(5) 1 d D U P A 2
F13 F 0.15330(15) 0.78058(14) 0.67245(15) 0.0635(5) Uani 1 1 d . . . . .
F14 F 0.30476(15) 0.82622(14) 0.68616(15) 0.0700(6) Uani 1 1 d . . . . .
F15 F 0.18542(18) 0.68556(14) 0.60107(13) 0.0662(5) Uani 1 1 d . . . . .
F16 F 0.5142(4) 0.9354(2) 1.0385(4) 0.092(2) Uani 0.633(7) 1 d D U P B 1
F17 F 0.5031(5) 0.8346(4) 1.0947(3) 0.110(3) Uani 0.633(7) 1 d D U P B 1
F18 F 0.5807(3) 0.8499(4) 1.0210(3) 0.0874(17) Uani 0.633(7) 1 d D U P B 1
F16' F 0.4638(7) 0.8963(8) 1.0770(5) 0.102(3) Uani 0.367(7) 1 d D U P B 2
F17' F 0.5401(7) 0.8198(5) 1.0693(7) 0.097(4) Uani 0.367(7) 1 d D U P B 2
F18' F 0.5520(8) 0.9175(8) 1.0137(7) 0.127(5) Uani 0.367(7) 1 d D U P B 2
F19 F 0.527(5) 0.506(3) 0.939(3) 0.032(8) Uani 0.14(7) 1 d D U P C 1
F20 F 0.449(4) 0.359(3) 0.884(5) 0.039(8) Uani 0.14(7) 1 d D U P C 1
F21 F 0.513(4) 0.427(4) 0.815(4) 0.0408(11) Uani 0.14(7) 1 d D U P C 1
F19' F 0.5320(7) 0.5137(6) 0.9324(6) 0.0319(13) Uani 0.86(7) 1 d D U P C 2
F20' F 0.4549(7) 0.3697(6) 0.9011(10) 0.0378(12) Uani 0.86(7) 1 d D U P C 2
F21' F 0.5104(7) 0.4123(9) 0.8138(6) 0.0408(11) Uani 0.86(7) 1 d D U P C 2
F22 F 0.20102(12) 0.29258(11) 0.50655(10) 0.0471(4) Uani 1 1 d . . . . .
F23 F 0.06381(13) 0.23044(11) 0.51395(11) 0.0564(4) Uani 1 1 d . . . . .
F24 F 0.09924(16) 0.35371(13) 0.49306(11) 0.0613(5) Uani 1 1 d . . . . .
P1 P 0.34450(4) 0.20998(3) 1.31793(4) 0.01976(11) Uani 1 1 d . . . . .
P2 P 0.16892(4) 0.01836(3) 1.16522(4) 0.02050(11) Uani 1 1 d . . . . .
Fe1 Fe 0.28065(3) 0.07373(2) 1.63408(2) 0.02226(8) Uani 1 1 d . . . . .
Ru1 Ru 0.32224(2) 0.06719(2) 1.30302(2) 0.01891(5) Uani 1 1 d . . . . .
O1 O 0.17615(11) 0.09705(10) 1.35063(10) 0.0239(3) Uani 1 1 d . . . . .
B1 B 0.17312(19) 0.52490(16) 0.82754(17) 0.0218(5) Uani 1 1 d . . . . .

loop_
_atom_site_aniso_label
_atom_site_aniso_U_11
_atom_site_aniso_U_22
_atom_site_aniso_U_33
_atom_site_aniso_U_23
_atom_site_aniso_U_13
_atom_site_aniso_U_12
C1 0.0230(10) 0.0157(9) 0.0225(10) 0.0047(8) 0.0085(9) 0.0097(8)
C2 0.0306(11) 0.0218(10) 0.0230(10) 0.0099(9) 0.0160(9) 0.0147(9)
C3 0.0294(11) 0.0345(12) 0.0299(12) 0.0117(10) 0.0188(10) 0.0184(10)
C4 0.0252(10) 0.0264(10) 0.0239(10) 0.0111(9) 0.0155(9) 0.0152(9)
C5 0.0357(12) 0.0416(13) 0.0322(12) 0.0173(11) 0.0206(11) 0.0294(11)
C6 0.0268(11) 0.0499(14) 0.0277(12) 0.0158(11) 0.0137(10) 0.0251(11)
C7 0.0269(11) 0.0328(12) 0.0275(11) 0.0080(10) 0.0145(10) 0.0116(10)
C8 0.0290(11) 0.0252(10) 0.0277(11) 0.0124(9) 0.0160(10) 0.0137(9)
C9 0.0255(11) 0.0396(13) 0.0364(13) 0.0195(11) 0.0180(10) 0.0172(10)
C10 0.0355(13) 0.0372(13) 0.0391(14) 0.0229(11) 0.0204(11) 0.0169(11)
C11 0.0415(14) 0.0542(16) 0.0342(13) 0.0267(13) 0.0217(12) 0.0194(13)
C12 0.0413(14) 0.0518(16) 0.0351(14) 0.0099(12) 0.0292(12) 0.0187(12)
C13 0.0375(13) 0.0452(14) 0.0531(16) 0.0225(13) 0.0333(13) 0.0281(12)
C14 0.0267(11) 0.0339(12) 0.0327(12) 0.0186(10) 0.0129(10) 0.0232(10)
C15 0.0181(10) 0.0259(11) 0.0441(14) 0.0146(10) 0.0126(10) 0.0136(9)
C16 0.0296(11) 0.0369(12) 0.0433(13) 0.0244(11) 0.0256(11) 0.0245(10)
C17 0.0315(11) 0.0274(11) 0.0359(12) 0.0107(10) 0.0194(10) 0.0227(10)
C18 0.0283(11) 0.0226(10) 0.0419(13) 0.0176(10) 0.0203(10) 0.0197(9)
C19 0.0251(10) 0.0245(10) 0.0286(11) 0.0111(9) 0.0166(9) 0.0119(9)
C20 0.0349(12) 0.0223(10) 0.0287(12) 0.0111(9) 0.0151(10) 0.0121(9)
C21 0.0375(13) 0.0313(12) 0.0266(12) 0.0109(10) 0.0128(11) 0.0090(11)
C22 0.0388(13) 0.0336(13) 0.0298(13) 0.0011(10) 0.0184(11) 0.0099(11)
C23 0.0561(17) 0.0417(15) 0.0423(15) 0.0029(12) 0.0204(14) 0.0329(14)
C24 0.0461(15) 0.0380(13) 0.0336(13) 0.0083(11) 0.0156(12) 0.0300(12)
C25 0.0316(11) 0.0206(10) 0.0315(11) 0.0138(9) 0.0204(10) 0.0182(9)
C26 0.0316(11) 0.0267(11) 0.0337(12) 0.0141(10) 0.0212(10) 0.0166(9)
C27 0.0334(12) 0.0296(12) 0.0469(14) 0.0159(11) 0.0263(12) 0.0175(10)
C28 0.0437(14) 0.0363(13) 0.0554(16) 0.0288(12) 0.0378(13) 0.0266(11)
C29 0.0512(15) 0.0473(15) 0.0461(15) 0.0341(13) 0.0350(13) 0.0316(13)
C30 0.0348(12) 0.0362(12) 0.0342(12) 0.0207(11) 0.0200(11) 0.0205(11)
C31 0.0291(11) 0.0255(10) 0.0291(11) 0.0148(9) 0.0168(10) 0.0191(9)
C32 0.0289(11) 0.0297(11) 0.0267(11) 0.0141(9) 0.0141(10) 0.0177(9)
C33 0.0247(10) 0.0259(10) 0.0198(10) 0.0063(8) 0.0123(9) 0.0117(9)
C34 0.0292(11) 0.0371(12) 0.0275(11) 0.0130(10) 0.0169(10) 0.0197(10)
C35 0.0283(12) 0.0478(15) 0.0420(14) 0.0132(12) 0.0223(11) 0.0204(11)
C36 0.0305(12) 0.0346(12) 0.0377(13) 0.0086(11) 0.0235(11) 0.0096(10)
C37 0.0343(12) 0.0288(11) 0.0339(13) 0.0111(10) 0.0196(11) 0.0113(10)
C38 0.0256(11) 0.0288(11) 0.0282(11) 0.0101(9) 0.0137(10) 0.0134(9)
C39 0.0270(10) 0.0285(11) 0.0246(11) 0.0113(9) 0.0149(9) 0.0170(9)
C40 0.0282(11) 0.0356(12) 0.0304(12) 0.0120(10) 0.0174(10) 0.0142(10)
C41 0.0429(14) 0.0537(16) 0.0404(14) 0.0202(13) 0.0313(13) 0.0252(13)
C42 0.0543(16) 0.0514(16) 0.0335(14) 0.0103(12) 0.0289(13) 0.0302(14)
C43 0.0428(14) 0.0340(13) 0.0315(13) 0.0055(10) 0.0204(12) 0.0183(11)
C44 0.0293(11) 0.0310(11) 0.0269(11) 0.0098(9) 0.0155(10) 0.0165(10)
C45 0.0210(10) 0.0206(10) 0.0250(11) 0.0085(8) 0.0120(9) 0.0085(8)
C46 0.0236(10) 0.0220(10) 0.0233(10) 0.0087(8) 0.0119(9) 0.0092(8)
C47 0.0261(11) 0.0257(11) 0.0247(11) 0.0109(9) 0.0121(9) 0.0073(9)
C48 0.0399(13) 0.0314(12) 0.0268(12) 0.0116(10) 0.0210(11) 0.0105(10)
C49 0.0448(14) 0.0290(12) 0.0349(13) 0.0121(10) 0.0278(12) 0.0155(11)
C50 0.0355(12) 0.0239(10) 0.0305(12) 0.0121(9) 0.0208(10) 0.0151(9)
C51 0.0346(12) 0.0311(12) 0.0256(12) 0.0146(10) 0.0120(10) 0.0092(10)
C52 0.081(2) 0.0413(15) 0.0486(17) 0.0195(13) 0.0494(17) 0.0298(15)
C53 0.0265(10) 0.0237(10) 0.0229(10) 0.0118(8) 0.0159(9) 0.0136(9)
C54 0.0296(11) 0.0231(10) 0.0249(11) 0.0125(9) 0.0156(9) 0.0139(9)
C55 0.0272(11) 0.0261(11) 0.0219(10) 0.0089(9) 0.0123(9) 0.0094(9)
C56 0.0250(11) 0.0389(13) 0.0249(11) 0.0113(10) 0.0120(10) 0.0143(10)
C57 0.0300(11) 0.0349(12) 0.0249(11) 0.0134(10) 0.0160(10) 0.0207(10)
C58 0.0279(11) 0.0231(10) 0.0257(11) 0.0110(9) 0.0162(9) 0.0141(9)
C59 0.0350(13) 0.0311(12) 0.0292(12) 0.0076(10) 0.0151(11) 0.0061(10)
C61 0.0256(10) 0.0221(10) 0.0274(11) 0.0109(9) 0.0176(9) 0.0143(9)
C62 0.0255(10) 0.0250(10) 0.0287(11) 0.0128(9) 0.0161(9) 0.0145(9)
C63 0.0339(12) 0.0319(12) 0.0409(13) 0.0232(11) 0.0256(11) 0.0221(10)
C64 0.0395(13) 0.0221(11) 0.0507(15) 0.0171(11) 0.0300(12) 0.0130(10)
C65 0.0373(13) 0.0269(12) 0.0381(14) 0.0099(10) 0.0216(12) 0.0082(10)
C66 0.0299(11) 0.0261(11) 0.0293(12) 0.0104(9) 0.0159(10) 0.0107(9)
C67 0.0423(14) 0.0422(14) 0.0572(17) 0.0350(14) 0.0315(14) 0.0261(12)
C68 0.0573(18) 0.0399(15) 0.0461(17) 0.0131(13) 0.0217(15) -0.0055(13)
C69 0.0252(10) 0.0190(9) 0.0249(10) 0.0121(8) 0.0154(9) 0.0116(8)
C70 0.0260(10) 0.0210(10) 0.0215(10) 0.0096(8) 0.0130(9) 0.0117(8)
C71 0.0258(10) 0.0231(10) 0.0261(11) 0.0112(9) 0.0145(9) 0.0131(9)
C72 0.0320(11) 0.0254(10) 0.0277(11) 0.0093(9) 0.0179(10) 0.0168(9)
C73 0.0301(11) 0.0236(10) 0.0225(11) 0.0080(9) 0.0135(9) 0.0135(9)
C74 0.0251(10) 0.0236(10) 0.0262(11) 0.0126(9) 0.0142(9) 0.0139(9)
C75 0.0303(11) 0.0310(11) 0.0293(11) 0.0125(9) 0.0170(10) 0.0179(9)
C76 0.0362(13) 0.0387(13) 0.0274(12) 0.0093(10) 0.0156(11) 0.0217(11)
F1 0.0608(10) 0.0441(8) 0.0450(9) 0.0291(7) 0.0291(8) 0.0338(8)
F2 0.0554(10) 0.0482(9) 0.0278(7) 0.0203(7) 0.0120(7) 0.0202(8)
F3 0.0424(8) 0.0400(8) 0.0620(10) 0.0334(8) 0.0232(8) 0.0079(7)
F4 0.239(3) 0.0744(14) 0.119(2) 0.0644(15) 0.147(2) 0.1101(19)
F5 0.0821(14) 0.0741(13) 0.0933(16) 0.0134(12) 0.0652(13) 0.0401(12)
F6 0.0966(16) 0.0728(14) 0.0537(12) -0.0054(10) 0.0403(12) 0.0362(12)
F7 0.1206(18) 0.0319(9) 0.0614(12) -0.0053(8) 0.0673(13) -0.0014(10)
F8 0.0424(8) 0.0246(7) 0.0496(9) 0.0143(7) 0.0182(7) 0.0100(6)
F9 0.0286(8) 0.0450(9) 0.0619(11) 0.0180(8) 0.0062(8) -0.0005(7)
C60 0.0360(13) 0.0465(14) 0.0361(13) 0.0176(11) 0.0188(11) 0.0275(11)
F10 0.0550(16) 0.0530(14) 0.0407(12) 0.0073(10) -0.0044(11) 0.0385(13)
F11 0.113(3) 0.110(3) 0.103(2) 0.075(2) 0.093(2) 0.096(2)
F12 0.0515(12) 0.0413(11) 0.0568(14) 0.0246(10) 0.0226(11) 0.0333(10)
F10' 0.023(3) 0.037(4) 0.087(6) 0.030(4) 0.028(4) 0.023(3)
F11' 0.066(6) 0.056(6) 0.085(7) -0.009(4) 0.008(5) 0.052(5)
F12' 0.076(6) 0.099(7) 0.095(7) 0.073(5) 0.043(5) 0.065(5)
F13 0.0673(11) 0.0903(14) 0.0910(14) 0.0717(12) 0.0529(11) 0.0613(11)
F14 0.0538(10) 0.0851(14) 0.0882(14) 0.0711(12) 0.0402(10) 0.0242(10)
F15 0.1021(15) 0.0676(12) 0.0456(10) 0.0392(10) 0.0369(11) 0.0502(11)
F16 0.064(3) 0.0298(17) 0.098(4) -0.0190(19) 0.013(2) 0.0042(17)
F17 0.090(4) 0.093(4) 0.0347(18) 0.008(2) 0.017(2) -0.040(3)
F18 0.0331(17) 0.091(3) 0.064(2) -0.007(2) 0.0017(15) 0.0106(17)
F16' 0.082(5) 0.110(6) 0.044(3) -0.019(3) 0.008(3) 0.039(5)
F17' 0.058(4) 0.068(4) 0.082(6) 0.013(4) -0.018(3) 0.026(4)
F18' 0.086(6) 0.095(7) 0.098(6) 0.045(5) 0.022(4) -0.034(4)
F19 0.037(11) 0.031(10) 0.027(9) 0.013(6) 0.017(7) 0.015(7)
F20 0.037(9) 0.045(11) 0.040(12) 0.021(8) 0.020(8) 0.023(7)
F21 0.0363(9) 0.059(3) 0.0351(8) 0.0140(17) 0.0205(8) 0.0329(18)
F19' 0.0263(18) 0.0343(17) 0.0304(17) 0.0099(16) 0.0122(15) 0.0155(12)
F20' 0.0436(18) 0.0375(17) 0.038(3) 0.0203(18) 0.0165(18) 0.0283(14)
F21' 0.0363(9) 0.059(3) 0.0351(8) 0.0140(17) 0.0205(8) 0.0329(18)
F22 0.0441(8) 0.0604(10) 0.0293(7) 0.0028(7) 0.0202(7) 0.0267(8)
F23 0.0418(9) 0.0481(9) 0.0385(9) -0.0072(7) 0.0168(7) 0.0018(7)
F24 0.0869(13) 0.0800(13) 0.0269(8) 0.0203(8) 0.0229(9) 0.0610(11)
P1 0.0232(2) 0.0181(2) 0.0229(3) 0.0098(2) 0.0130(2) 0.0130(2)
P2 0.0209(2) 0.0216(2) 0.0209(2) 0.0085(2) 0.0110(2) 0.0124(2)
Fe1 0.02505(17) 0.02610(17) 0.02325(17) 0.01200(14) 0.01438(15) 0.01696(14)
Ru1 0.01988(8) 0.01814(8) 0.02245(9) 0.00944(6) 0.01137(7) 0.01213(6)
O1 0.0269(7) 0.0269(7) 0.0269(8) 0.0126(6) 0.0172(7) 0.0175(6)
B1 0.0245(11) 0.0201(11) 0.0233(11) 0.0097(9) 0.0130(10) 0.0124(9)

loop_
_atom_type_symbol
_atom_type_description
_atom_type_scat_dispersion_real
_atom_type_scat_dispersion_imag
_atom_type_scat_source
C C 0.0181 0.0091 'International Tables Vol C Tables 4.2.6.8 and 6.1.1.4'
H H 0.0000 0.0000 'International Tables Vol C Tables 4.2.6.8 and 6.1.1.4'
F F 0.0727 0.0534 'International Tables Vol C Tables 4.2.6.8 and 6.1.1.4'
P P 0.2955 0.4335 'International Tables Vol C Tables 4.2.6.8 and 6.1.1.4'
Fe Fe -1.1336 3.1974 'International Tables Vol C Tables 4.2.6.8 and 6.1.1.4'
Ru Ru 0.0552 3.2960 'International Tables Vol C Tables 4.2.6.8 and 6.1.1.4'
O O 0.0492 0.0322 'International Tables Vol C Tables 4.2.6.8 and 6.1.1.4'
B B 0.0090 0.0039 'International Tables Vol C Tables 4.2.6.8 and 6.1.1.4'

loop_
_geom_angle_atom_site_label_1
_geom_angle_atom_site_label_2
_geom_angle_atom_site_label_3
_geom_angle
_geom_angle_site_symmetry_1
_geom_angle_site_symmetry_3
_geom_angle_publ_flag
O1 C1 C2 115.02(18) . . ?
O1 C1 Ru1 121.25(15) . . ?
C2 C1 Ru1 123.66(14) . . ?
C4 C2 C1 113.16(17) . . ?
C4 C2 H2A 108.9 . . ?
C1 C2 H2A 108.9 . . ?
C4 C2 H2B 108.9 . . ?
C1 C2 H2B 108.9 . . ?
H2A C2 H2B 107.8 . . ?
O1 C3 H3A 109.5 . . ?
O1 C3 H3B 109.5 . . ?
H3A C3 H3B 109.5 . . ?
O1 C3 H3C 109.5 . . ?
H3A C3 H3C 109.5 . . ?
H3B C3 H3C 109.5 . . ?
C5 C4 C8 107.08(19) . . ?
C5 C4 C2 123.61(19) . . ?
C8 C4 C2 129.24(19) . . ?
C5 C4 Fe1 69.27(12) . . ?
C8 C4 Fe1 69.05(12) . . ?
C2 C4 Fe1 129.06(15) . . ?
C6 C5 C4 108.8(2) . . ?
C6 C5 Fe1 69.60(13) . . ?
C4 C5 Fe1 70.11(12) . . ?
C6 C5 H5 125.6 . . ?
C4 C5 H5 125.6 . . ?
Fe1 C5 H5 126.2 . . ?
C7 C6 C5 107.7(2) . . ?
C7 C6 Fe1 69.63(13) . . ?
C5 C6 Fe1 69.71(13) . . ?
C7 C6 H6 126.1 . . ?
C5 C6 H6 126.1 . . ?
Fe1 C6 H6 126.1 . . ?
C6 C7 C8 107.9(2) . . ?
C6 C7 Fe1 69.70(14) . . ?
C8 C7 Fe1 69.53(13) . . ?
C6 C7 H7 126.0 . . ?
C8 C7 H7 126.0 . . ?
Fe1 C7 H7 126.3 . . ?
C7 C8 C4 108.48(19) . . ?
C7 C8 Fe1 69.68(13) . . ?
C4 C8 Fe1 70.21(12) . . ?
C7 C8 H8 125.8 . . ?
C4 C8 H8 125.8 . . ?
Fe1 C8 H8 125.9 . . ?
C10 C9 C13 107.9(2) . . ?
C10 C9 Fe1 69.81(14) . . ?
C13 C9 Fe1 69.23(13) . . ?
C10 C9 H9 126.1 . . ?
C13 C9 H9 126.1 . . ?
Fe1 C9 H9 126.5 . . ?
C9 C10 C11 108.2(2) . . ?
C9 C10 Fe1 69.79(14) . . ?
C11 C10 Fe1 69.57(14) . . ?
C9 C10 H10 125.9 . . ?
C11 C10 H10 125.9 . . ?
Fe1 C10 H10 126.3 . . ?
C12 C11 C10 108.2(2) . . ?
C12 C11 Fe1 69.38(14) . . ?
C10 C11 Fe1 69.96(14) . . ?
C12 C11 H11 125.9 . . ?
C10 C11 H11 125.9 . . ?
Fe1 C11 H11 126.4 . . ?
C11 C12 C13 108.1(2) . . ?
C11 C12 Fe1 70.07(14) . . ?
C13 C12 Fe1 69.77(13) . . ?
C11 C12 H12 126.0 . . ?
C13 C12 H12 126.0 . . ?
Fe1 C12 H12 125.8 . . ?
C12 C13 C9 107.6(2) . . ?
C12 C13 Fe1 69.37(13) . . ?
C9 C13 Fe1 69.88(13) . . ?
C12 C13 H13 126.2 . . ?
C9 C13 H13 126.2 . . ?
Fe1 C13 H13 126.1 . . ?
C15 C14 C18 107.6(2) . . ?
C15 C14 Ru1 71.29(12) . . ?
C18 C14 Ru1 72.63(12) . . ?
C15 C14 H14 126.2 . . ?
C18 C14 H14 126.2 . . ?
Ru1 C14 H14 121.6 . . ?
C16 C15 C14 108.7(2) . . ?
C16 C15 Ru1 73.02(12) . . ?
C14 C15 Ru1 71.99(12) . . ?
C16 C15 H15 125.7 . . ?
C14 C15 H15 125.7 . . ?
Ru1 C15 H15 121.0 . . ?
C17 C16 C15 107.5(2) . . ?
C17 C16 Ru1 71.69(12) . . ?
C15 C16 Ru1 70.55(12) . . ?
C17 C16 H16 126.3 . . ?
C15 C16 H16 126.3 . . ?
Ru1 C16 H16 123.2 . . ?
C16 C17 C18 108.7(2) . . ?
C16 C17 Ru1 72.12(12) . . ?
C18 C17 Ru1 72.11(12) . . ?
C16 C17 H17 125.7 . . ?
C18 C17 H17 125.7 . . ?
Ru1 C17 H17 121.8 . . ?
C17 C18 C14 107.6(2) . . ?
C17 C18 Ru1 71.58(11) . . ?
C14 C18 Ru1 70.77(11) . . ?
C17 C18 H18 126.2 . . ?
C14 C18 H18 126.2 . . ?
Ru1 C18 H18 123.1 . . ?
C24 C19 C20 118.4(2) . . ?
C24 C19 P1 121.09(18) . . ?
C20 C19 P1 120.22(17) . . ?
C21 C20 C19 120.9(2) . . ?
C21 C20 H20 119.5 . . ?
C19 C20 H20 119.5 . . ?
C22 C21 C20 120.0(2) . . ?
C22 C21 H21 120.0 . . ?
C20 C21 H21 120.0 . . ?
C23 C22 C21 119.5(2) . . ?
C23 C22 H22 120.2 . . ?
C21 C22 H22 120.2 . . ?
C22 C23 C24 120.8(2) . . ?
C22 C23 H23 119.6 . . ?
C24 C23 H23 119.6 . . ?
C19 C24 C23 120.4(2) . . ?
C19 C24 H24 119.8 . . ?
C23 C24 H24 119.8 . . ?
C30 C25 C26 118.1(2) . . ?
C30 C25 P1 122.52(17) . . ?
C26 C25 P1 119.38(16) . . ?
C27 C26 C25 121.1(2) . . ?
C27 C26 H26 119.5 . . ?
C25 C26 H26 119.5 . . ?
C28 C27 C26 119.9(2) . . ?
C28 C27 H27 120.1 . . ?
C26 C27 H27 120.1 . . ?
C29 C28 C27 119.8(2) . . ?
C29 C28 H28 120.1 . . ?
C27 C28 H28 120.1 . . ?
C28 C29 C30 120.5(2) . . ?
C28 C29 H29 119.8 . . ?
C30 C29 H29 119.8 . . ?
C29 C30 C25 120.6(2) . . ?
C29 C30 H30 119.7 . . ?
C25 C30 H30 119.7 . . ?
C32 C31 P1 109.72(14) . . ?
C32 C31 H31A 109.7 . . ?
P1 C31 H31A 109.7 . . ?
C32 C31 H31B 109.7 . . ?
P1 C31 H31B 109.7 . . ?
H31A C31 H31B 108.2 . . ?
C31 C32 P2 111.81(15) . . ?
C31 C32 H32A 109.3 . . ?
P2 C32 H32A 109.3 . . ?
C31 C32 H32B 109.3 . . ?
P2 C32 H32B 109.3 . . ?
H32A C32 H32B 107.9 . . ?
C38 C33 C34 118.7(2) . . ?
C38 C33 P2 116.76(16) . . ?
C34 C33 P2 124.51(17) . . ?
C35 C34 C33 120.1(2) . . ?
C35 C34 H34 119.9 . . ?
C33 C34 H34 119.9 . . ?
C36 C35 C34 120.9(2) . . ?
C36 C35 H35 119.6 . . ?
C34 C35 H35 119.6 . . ?
C35 C36 C37 119.6(2) . . ?
C35 C36 H36 120.2 . . ?
C37 C36 H36 120.2 . . ?
C38 C37 C36 119.9(2) . . ?
C38 C37 H37 120.0 . . ?
C36 C37 H37 120.0 . . ?
C37 C38 C33 120.7(2) . . ?
C37 C38 H38 119.6 . . ?
C33 C38 H38 119.6 . . ?
C44 C39 C40 118.7(2) . . ?
C44 C39 P2 122.34(16) . . ?
C40 C39 P2 118.91(17) . . ?
C41 C40 C39 120.1(2) . . ?
C41 C40 H40 119.9 . . ?
C39 C40 H40 119.9 . . ?
C42 C41 C40 120.7(2) . . ?
C42 C41 H41 119.6 . . ?
C40 C41 H41 119.6 . . ?
C41 C42 C43 119.4(2) . . ?
C41 C42 H42 120.3 . . ?
C43 C42 H42 120.3 . . ?
C42 C43 C44 120.4(2) . . ?
C42 C43 H43 119.8 . . ?
C44 C43 H43 119.8 . . ?
C43 C44 C39 120.6(2) . . ?
C43 C44 H44 119.7 . . ?
C39 C44 H44 119.7 . . ?
C50 C45 C46 115.80(19) . . ?
C50 C45 B1 119.44(18) . . ?
C46 C45 B1 124.50(18) . . ?
C47 C46 C45 122.0(2) . . ?
C47 C46 H46 119.0 . . ?
C45 C46 H46 119.0 . . ?
C48 C47 C46 120.8(2) . . ?
C48 C47 C51 118.7(2) . . ?
C46 C47 C51 120.5(2) . . ?
C47 C48 C49 118.3(2) . . ?
C47 C48 H48 120.9 . . ?
C49 C48 H48 120.9 . . ?
C50 C49 C48 120.7(2) . . ?
C50 C49 C52 120.4(2) . . ?
C48 C49 C52 118.9(2) . . ?
C49 C50 C45 122.4(2) . . ?
C49 C50 H50 118.8 . . ?
C45 C50 H50 118.8 . . ?
F1 C51 F2 105.9(2) . . ?
F1 C51 F3 105.9(2) . . ?
F2 C51 F3 106.31(19) . . ?
F1 C51 C47 113.32(19) . . ?
F2 C51 C47 112.5(2) . . ?
F3 C51 C47 112.3(2) . . ?
F4 C52 F5 109.5(3) . . ?
F4 C52 F6 105.2(3) . . ?
F5 C52 F6 103.3(2) . . ?
F4 C52 C49 114.1(2) . . ?
F5 C52 C49 112.8(2) . . ?
F6 C52 C49 111.3(3) . . ?
C54 C53 C58 115.18(19) . . ?
C54 C53 B1 120.61(18) . . ?
C58 C53 B1 124.07(19) . . ?
C55 C54 C53 122.8(2) . . ?
C55 C54 H54 118.6 . . ?
C53 C54 H54 118.6 . . ?
C56 C55 C54 120.8(2) . . ?
C56 C55 C59 120.5(2) . . ?
C54 C55 C59 118.7(2) . . ?
C55 C56 C57 117.8(2) . . ?
C55 C56 H56 121.1 . . ?
C57 C56 H56 121.1 . . ?
C58 C57 C56 121.0(2) . . ?
C58 C57 C60 120.8(2) . . ?
C56 C57 C60 118.1(2) . . ?
C57 C58 C53 122.4(2) . . ?
C57 C58 H58 118.8 . . ?
C53 C58 H58 118.8 . . ?
F7 C59 F8 106.8(2) . . ?
F7 C59 F9 106.5(2) . . ?
F8 C59 F9 104.64(19) . . ?
F7 C59 C55 112.7(2) . . ?
F8 C59 C55 112.1(2) . . ?
F9 C59 C55 113.4(2) . . ?
C66 C61 C62 115.90(19) . . ?
C66 C61 B1 121.93(19) . . ?
C62 C61 B1 121.91(19) . . ?
C63 C62 C61 122.3(2) . . ?
C63 C62 H62 118.8 . . ?
C61 C62 H62 118.8 . . ?
C64 C63 C62 120.8(2) . . ?
C64 C63 C67 119.9(2) . . ?
C62 C63 C67 119.2(2) . . ?
C63 C64 C65 118.2(2) . . ?
C63 C64 H64 120.9 . . ?
C65 C64 H64 120.9 . . ?
C64 C65 C66 120.7(2) . . ?
C64 C65 C68 119.8(2) . . ?
C66 C65 C68 119.5(2) . . ?
C65 C66 C61 122.1(2) . . ?
C65 C66 H66 119.0 . . ?
C61 C66 H66 119.0 . . ?
F14 C67 F13 106.6(2) . . ?
F14 C67 F15 106.3(2) . . ?
F13 C67 F15 104.8(2) . . ?
F14 C67 C63 113.5(2) . . ?
F13 C67 C63 112.0(2) . . ?
F15 C67 C63 113.0(2) . . ?
F17' C68 F18' 114.6(8) . . ?
F16 C68 F17 110.4(5) . . ?
F16 C68 F18 102.9(4) . . ?
F17 C68 F18 101.3(5) . . ?
F17' C68 F16' 102.6(7) . . ?
F18' C68 F16' 101.5(8) . . ?
F17' C68 C65 115.7(4) . . ?
F18' C68 C65 113.8(5) . . ?
F16 C68 C65 114.6(4) . . ?
F17 C68 C65 114.7(3) . . ?
F18 C68 C65 111.5(3) . . ?
F16' C68 C65 106.4(4) . . ?
C74 C69 C70 115.58(18) . . ?
C74 C69 B1 121.44(18) . . ?
C70 C69 B1 122.46(18) . . ?
C71 C70 C69 122.03(19) . . ?
C71 C70 H70 119.0 . . ?
C69 C70 H70 119.0 . . ?
C72 C71 C70 121.1(2) . . ?
C72 C71 C75 119.15(19) . . ?
C70 C71 C75 119.75(19) . . ?
C73 C72 C71 118.05(19) . . ?
C73 C72 H72 121.0 . . ?
C71 C72 H72 121.0 . . ?
C72 C73 C74 120.7(2) . . ?
C72 C73 C76 120.9(2) . . ?
C74 C73 C76 118.4(2) . . ?
C73 C74 C69 122.5(2) . . ?
C73 C74 H74 118.8 . . ?
C69 C74 H74 118.8 . . ?
F19 C75 F21 107(3) . . ?
F19 C75 F20 108(3) . . ?
F21 C75 F20 107(2) . . ?
F19' C75 F21' 106.4(5) . . ?
F19' C75 F20' 106.0(5) . . ?
F21' C75 F20' 106.0(4) . . ?
F19 C75 C71 114(3) . . ?
F21 C75 C71 110(3) . . ?
F20 C75 C71 110(2) . . ?
F19' C75 C71 112.4(5) . . ?
F21' C75 C71 113.0(5) . . ?
F20' C75 C71 112.6(4) . . ?
F24 C76 F22 106.5(2) . . ?
F24 C76 F23 106.0(2) . . ?
F22 C76 F23 105.7(2) . . ?
F24 C76 C73 112.7(2) . . ?
F22 C76 C73 113.3(2) . . ?
F23 C76 C73 112.1(2) . . ?
F11' C60 F12' 114.6(10) . . ?
F10 C60 F11 109.7(3) . . ?
F10 C60 F12 102.5(2) . . ?
F11 C60 F12 102.3(3) . . ?
F11' C60 F10' 106.1(8) . . ?
F12' C60 F10' 106.3(8) . . ?
F11' C60 C57 112.8(5) . . ?
F12' C60 C57 109.1(5) . . ?
F10 C60 C57 113.8(2) . . ?
F11 C60 C57 113.9(2) . . ?
F12 C60 C57 113.4(2) . . ?
F10' C60 C57 107.4(3) . . ?
C19 P1 C25 100.05(10) . . ?
C19 P1 C31 106.56(10) . . ?
C25 P1 C31 104.27(10) . . ?
C19 P1 Ru1 117.84(7) . . ?
C25 P1 Ru1 116.28(6) . . ?
C31 P1 Ru1 110.44(7) . . ?
C33 P2 C39 102.65(10) . . ?
C33 P2 C32 107.69(10) . . ?
C39 P2 C32 103.24(10) . . ?
C33 P2 Ru1 115.41(7) . . ?
C39 P2 Ru1 115.77(7) . . ?
C32 P2 Ru1 110.99(7) . . ?
C12 Fe1 C8 126.73(11) . . ?
C12 Fe1 C13 40.86(11) . . ?
C8 Fe1 C13 108.52(10) . . ?
C12 Fe1 C7 106.58(11) . . ?
C8 Fe1 C7 40.79(9) . . ?
C13 Fe1 C7 118.97(10) . . ?
C12 Fe1 C6 117.53(11) . . ?
C8 Fe1 C6 68.52(10) . . ?
C13 Fe1 C6 152.49(11) . . ?
C7 Fe1 C6 40.67(10) . . ?
C12 Fe1 C5 152.21(11) . . ?
C8 Fe1 C5 68.24(9) . . ?
C13 Fe1 C5 165.76(11) . . ?
C7 Fe1 C5 68.32(10) . . ?
C6 Fe1 C5 40.69(10) . . ?
C12 Fe1 C11 40.55(12) . . ?
C8 Fe1 C11 163.65(11) . . ?
C13 Fe1 C11 68.40(11) . . ?
C7 Fe1 C11 125.41(11) . . ?
C6 Fe1 C11 106.37(11) . . ?
C5 Fe1 C11 118.72(11) . . ?
C12 Fe1 C9 68.57(11) . . ?
C8 Fe1 C9 120.78(9) . . ?
C13 Fe1 C9 40.88(11) . . ?
C7 Fe1 C9 154.40(10) . . ?
C6 Fe1 C9 164.32(10) . . ?
C5 Fe1 C9 127.77(11) . . ?
C11 Fe1 C9 68.16(10) . . ?
C12 Fe1 C10 68.29(11) . . ?
C8 Fe1 C10 154.87(10) . . ?
C13 Fe1 C10 68.38(11) . . ?
C7 Fe1 C10 163.18(10) . . ?
C6 Fe1 C10 126.11(10) . . ?
C5 Fe1 C10 108.28(11) . . ?
C11 Fe1 C10 40.48(11) . . ?
C9 Fe1 C10 40.40(10) . . ?
C12 Fe1 C4 165.19(10) . . ?
C8 Fe1 C4 40.74(8) . . ?
C13 Fe1 C4 128.01(10) . . ?
C7 Fe1 C4 68.67(9) . . ?
C6 Fe1 C4 68.67(9) . . ?
C5 Fe1 C4 40.61(9) . . ?
C11 Fe1 C4 153.56(11) . . ?
C9 Fe1 C4 109.26(9) . . ?
C10 Fe1 C4 120.25(10) . . ?
C1 Ru1 C15 127.23(9) . . ?
C1 Ru1 C14 98.23(8) . . ?
C15 Ru1 C14 36.72(8) . . ?
C1 Ru1 P1 90.89(6) . . ?
C15 Ru1 P1 95.91(6) . . ?
C14 Ru1 P1 122.44(6) . . ?
C1 Ru1 P2 87.14(6) . . ?
C15 Ru1 P2 145.55(7) . . ?
C14 Ru1 P2 152.29(6) . . ?
P1 Ru1 P2 84.390(19) . . ?
C1 Ru1 C17 133.04(8) . . ?
C15 Ru1 C17 60.61(8) . . ?
C14 Ru1 C17 60.86(9) . . ?
P1 Ru1 C17 136.07(6) . . ?
P2 Ru1 C17 95.77(6) . . ?
C1 Ru1 C16 159.02(8) . . ?
C15 Ru1 C16 36.43(9) . . ?
C14 Ru1 C16 61.01(8) . . ?
P1 Ru1 C16 102.70(6) . . ?
P2 Ru1 C16 109.79(6) . . ?
C17 Ru1 C16 36.19(8) . . ?
C1 Ru1 C18 101.34(8) . . ?
C15 Ru1 C18 60.87(8) . . ?
C14 Ru1 C18 36.59(8) . . ?
P1 Ru1 C18 156.67(6) . . ?
P2 Ru1 C18 115.71(6) . . ?
C17 Ru1 C18 36.32(8) . . ?
C16 Ru1 C18 60.64(8) . . ?
C1 O1 C3 123.11(17) . . ?
C53 B1 C45 104.38(16) . . ?
C53 B1 C69 110.90(17) . . ?
C45 B1 C69 114.30(17) . . ?
C53 B1 C61 111.62(17) . . ?
C45 B1 C61 111.22(17) . . ?
C69 B1 C61 104.61(16) . . ?

loop_
_geom_bond_atom_site_label_1
_geom_bond_atom_site_label_2
_geom_bond_distance
_geom_bond_site_symmetry_2
_geom_bond_publ_flag
C1 O1 1.337(2) . ?
C1 C2 1.516(3) . ?
C1 Ru1 1.948(2) . ?
C2 C4 1.515(3) . ?
C2 H2A 0.9700 . ?
C2 H2B 0.9700 . ?
C3 O1 1.458(2) . ?
C3 H3A 0.9600 . ?
C3 H3B 0.9600 . ?
C3 H3C 0.9600 . ?
C4 C5 1.421(3) . ?
C4 C8 1.424(3) . ?
C4 Fe1 2.053(2) . ?
C5 C6 1.419(3) . ?
C5 Fe1 2.042(2) . ?
C5 H5 0.9300 . ?
C6 C7 1.418(3) . ?
C6 Fe1 2.040(2) . ?
C6 H6 0.9300 . ?
C7 C8 1.421(3) . ?
C7 Fe1 2.039(2) . ?
C7 H7 0.9300 . ?
C8 Fe1 2.038(2) . ?
C8 H8 0.9300 . ?
C9 C10 1.414(3) . ?
C9 C13 1.427(4) . ?
C9 Fe1 2.048(2) . ?
C9 H9 0.9300 . ?
C10 C11 1.415(4) . ?
C10 Fe1 2.048(2) . ?
C10 H10 0.9300 . ?
C11 C12 1.413(4) . ?
C11 Fe1 2.043(2) . ?
C11 H11 0.9300 . ?
C12 C13 1.422(4) . ?
C12 Fe1 2.034(2) . ?
C12 H12 0.9300 . ?
C13 Fe1 2.039(2) . ?
C13 H13 0.9300 . ?
C14 C15 1.419(3) . ?
C14 C18 1.425(3) . ?
C14 Ru1 2.257(2) . ?
C14 H14 0.9300 . ?
C15 C16 1.416(4) . ?
C15 Ru1 2.248(2) . ?
C15 H15 0.9300 . ?
C16 C17 1.415(3) . ?
C16 Ru1 2.280(2) . ?
C16 H16 0.9300 . ?
C17 C18 1.420(3) . ?
C17 Ru1 2.275(2) . ?
C17 H17 0.9300 . ?
C18 Ru1 2.2817(19) . ?
C18 H18 0.9300 . ?
C19 C24 1.384(3) . ?
C19 C20 1.389(3) . ?
C19 P1 1.823(2) . ?
C20 C21 1.383(3) . ?
C20 H20 0.9300 . ?
C21 C22 1.379(4) . ?
C21 H21 0.9300 . ?
C22 C23 1.370(4) . ?
C22 H22 0.9300 . ?
C23 C24 1.386(4) . ?
C23 H23 0.9300 . ?
C24 H24 0.9300 . ?
C25 C30 1.394(3) . ?
C25 C26 1.396(3) . ?
C25 P1 1.833(2) . ?
C26 C27 1.387(3) . ?
C26 H26 0.9300 . ?
C27 C28 1.383(4) . ?
C27 H27 0.9300 . ?
C28 C29 1.377(4) . ?
C28 H28 0.9300 . ?
C29 C30 1.388(3) . ?
C29 H29 0.9300 . ?
C30 H30 0.9300 . ?
C31 C32 1.530(3) . ?
C31 P1 1.845(2) . ?
C31 H31A 0.9700 . ?
C31 H31B 0.9700 . ?
C32 P2 1.847(2) . ?
C32 H32A 0.9700 . ?
C32 H32B 0.9700 . ?
C33 C38 1.396(3) . ?
C33 C34 1.397(3) . ?
C33 P2 1.827(2) . ?
C34 C35 1.383(3) . ?
C34 H34 0.9300 . ?
C35 C36 1.379(4) . ?
C35 H35 0.9300 . ?
C36 C37 1.389(3) . ?
C36 H36 0.9300 . ?
C37 C38 1.386(3) . ?
C37 H37 0.9300 . ?
C38 H38 0.9300 . ?
C39 C44 1.391(3) . ?
C39 C40 1.404(3) . ?
C39 P2 1.837(2) . ?
C40 C41 1.385(3) . ?
C40 H40 0.9300 . ?
C41 C42 1.384(4) . ?
C41 H41 0.9300 . ?
C42 C43 1.386(4) . ?
C42 H42 0.9300 . ?
C43 C44 1.387(3) . ?
C43 H43 0.9300 . ?
C44 H44 0.9300 . ?
C45 C50 1.401(3) . ?
C45 C46 1.402(3) . ?
C45 B1 1.636(3) . ?
C46 C47 1.395(3) . ?
C46 H46 0.9300 . ?
C47 C48 1.385(3) . ?
C47 C51 1.500(3) . ?
C48 C49 1.387(4) . ?
C48 H48 0.9300 . ?
C49 C50 1.386(3) . ?
C49 C52 1.501(3) . ?
C50 H50 0.9300 . ?
C51 F1 1.339(3) . ?
C51 F2 1.339(3) . ?
C51 F3 1.342(3) . ?
C52 F4 1.304(3) . ?
C52 F5 1.321(4) . ?
C52 F6 1.353(4) . ?
C53 C54 1.399(3) . ?
C53 C58 1.402(3) . ?
C53 B1 1.635(3) . ?
C54 C55 1.391(3) . ?
C54 H54 0.9300 . ?
C55 C56 1.382(3) . ?
C55 C59 1.489(3) . ?
C56 C57 1.390(3) . ?
C56 H56 0.9300 . ?
C57 C58 1.389(3) . ?
C57 C60 1.489(3) . ?
C58 H58 0.9300 . ?
C59 F7 1.325(3) . ?
C59 F8 1.340(3) . ?
C59 F9 1.341(3) . ?
C61 C66 1.395(3) . ?
C61 C62 1.397(3) . ?
C61 B1 1.644(3) . ?
C62 C63 1.389(3) . ?
C62 H62 0.9300 . ?
C63 C64 1.379(4) . ?
C63 C67 1.495(3) . ?
C64 C65 1.388(4) . ?
C64 H64 0.9300 . ?
C65 C66 1.394(3) . ?
C65 C68 1.497(4) . ?
C66 H66 0.9300 . ?
C67 F14 1.327(3) . ?
C67 F13 1.333(3) . ?
C67 F15 1.340(3) . ?
C68 F17' 1.213(8) . ?
C68 F18' 1.264(7) . ?
C68 F16 1.285(5) . ?
C68 F17 1.317(5) . ?
C68 F18 1.376(5) . ?
C68 F16' 1.412(7) . ?
C69 C74 1.400(3) . ?
C69 C70 1.404(3) . ?
C69 B1 1.643(3) . ?
C70 C71 1.396(3) . ?
C70 H70 0.9300 . ?
C71 C72 1.385(3) . ?
C71 C75 1.500(3) . ?
C72 C73 1.384(3) . ?
C72 H72 0.9300 . ?
C73 C74 1.396(3) . ?
C73 C76 1.492(3) . ?
C74 H74 0.9300 . ?
C75 F19 1.32(2) . ?
C75 F21 1.321(19) . ?
C75 F20 1.325(19) . ?
C75 F19' 1.345(5) . ?
C75 F21' 1.348(5) . ?
C75 F20' 1.354(5) . ?
C76 F24 1.332(3) . ?
C76 F22 1.338(3) . ?
C76 F23 1.340(3) . ?
C60 F11' 1.215(9) . ?
C60 F12' 1.234(10) . ?
C60 F10 1.320(3) . ?
C60 F11 1.321(3) . ?
C60 F12 1.378(3) . ?
C60 F10' 1.401(7) . ?
P1 Ru1 2.2683(5) . ?
P2 Ru1 2.2726(5) . ?

loop_
_geom_torsion_atom_site_label_1
_geom_torsion_atom_site_label_2
_geom_torsion_atom_site_label_3
_geom_torsion_atom_site_label_4
_geom_torsion
_geom_torsion_site_symmetry_1
_geom_torsion_site_symmetry_2
_geom_torsion_site_symmetry_3
_geom_torsion_site_symmetry_4
_geom_torsion_publ_flag
O1 C1 C2 C4 -85.0(2) . . . . ?
Ru1 C1 C2 C4 98.17(19) . . . . ?
C1 C2 C4 C5 -142.4(2) . . . . ?
C1 C2 C4 C8 34.1(3) . . . . ?
C1 C2 C4 Fe1 128.03(17) . . . . ?
C8 C4 C5 C6 -0.1(3) . . . . ?
C2 C4 C5 C6 177.1(2) . . . . ?
Fe1 C4 C5 C6 -59.06(16) . . . . ?
C8 C4 C5 Fe1 58.92(15) . . . . ?
C2 C4 C5 Fe1 -123.9(2) . . . . ?
C4 C5 C6 C7 -0.1(3) . . . . ?
Fe1 C5 C6 C7 -59.47(16) . . . . ?
C4 C5 C6 Fe1 59.37(16) . . . . ?
C5 C6 C7 C8 0.3(3) . . . . ?
Fe1 C6 C7 C8 -59.23(15) . . . . ?
C5 C6 C7 Fe1 59.51(16) . . . . ?
C6 C7 C8 C4 -0.4(3) . . . . ?
Fe1 C7 C8 C4 -59.71(15) . . . . ?
C6 C7 C8 Fe1 59.33(16) . . . . ?
C5 C4 C8 C7 0.3(2) . . . . ?
C2 C4 C8 C7 -176.7(2) . . . . ?
Fe1 C4 C8 C7 59.38(15) . . . . ?
C5 C4 C8 Fe1 -59.06(15) . . . . ?
C2 C4 C8 Fe1 124.0(2) . . . . ?
C13 C9 C10 C11 0.2(3) . . . . ?
Fe1 C9 C10 C11 59.15(17) . . . . ?
C13 C9 C10 Fe1 -58.98(16) . . . . ?
C9 C10 C11 C12 -0.3(3) . . . . ?
Fe1 C10 C11 C12 59.01(17) . . . . ?
C9 C10 C11 Fe1 -59.29(17) . . . . ?
C10 C11 C12 C13 0.3(3) . . . . ?
Fe1 C11 C12 C13 59.64(17) . . . . ?
C10 C11 C12 Fe1 -59.37(18) . . . . ?
C11 C12 C13 C9 -0.2(3) . . . . ?
Fe1 C12 C13 C9 59.67(16) . . . . ?
C11 C12 C13 Fe1 -59.83(17) . . . . ?
C10 C9 C13 C12 0.0(3) . . . . ?
Fe1 C9 C13 C12 -59.34(16) . . . . ?
C10 C9 C13 Fe1 59.34(16) . . . . ?
C18 C14 C15 C16 -0.2(2) . . . . ?
Ru1 C14 C15 C16 -64.28(15) . . . . ?
C18 C14 C15 Ru1 64.03(14) . . . . ?
C14 C15 C16 C17 1.0(2) . . . . ?
Ru1 C15 C16 C17 -62.58(14) . . . . ?
C14 C15 C16 Ru1 63.61(14) . . . . ?
C15 C16 C17 C18 -1.4(2) . . . . ?
Ru1 C16 C17 C18 -63.27(14) . . . . ?
C15 C16 C17 Ru1 61.84(14) . . . . ?
C16 C17 C18 C14 1.3(2) . . . . ?
Ru1 C17 C18 C14 -61.99(14) . . . . ?
C16 C17 C18 Ru1 63.28(14) . . . . ?
C15 C14 C18 C17 -0.6(2) . . . . ?
Ru1 C14 C18 C17 62.52(14) . . . . ?
C15 C14 C18 Ru1 -63.15(14) . . . . ?
C24 C19 C20 C21 -0.1(3) . . . . ?
P1 C19 C20 C21 174.04(18) . . . . ?
C19 C20 C21 C22 0.7(4) . . . . ?
C20 C21 C22 C23 -0.7(4) . . . . ?
C21 C22 C23 C24 0.2(4) . . . . ?
C20 C19 C24 C23 -0.5(4) . . . . ?
P1 C19 C24 C23 -174.5(2) . . . . ?
C22 C23 C24 C19 0.4(5) . . . . ?
C30 C25 C26 C27 0.2(3) . . . . ?
P1 C25 C26 C27 -178.46(17) . . . . ?
C25 C26 C27 C28 -0.1(3) . . . . ?
C26 C27 C28 C29 0.0(4) . . . . ?
C27 C28 C29 C30 0.1(4) . . . . ?
C28 C29 C30 C25 0.0(4) . . . . ?
C26 C25 C30 C29 -0.2(3) . . . . ?
P1 C25 C30 C29 178.46(18) . . . . ?
P1 C31 C32 P2 37.71(19) . . . . ?
C38 C33 C34 C35 0.7(3) . . . . ?
P2 C33 C34 C35 -179.15(18) . . . . ?
C33 C34 C35 C36 -1.0(4) . . . . ?
C34 C35 C36 C37 0.2(4) . . . . ?
C35 C36 C37 C38 0.9(4) . . . . ?
C36 C37 C38 C33 -1.2(3) . . . . ?
C34 C33 C38 C37 0.4(3) . . . . ?
P2 C33 C38 C37 -179.72(17) . . . . ?
C44 C39 C40 C41 0.4(3) . . . . ?
P2 C39 C40 C41 178.04(19) . . . . ?
C39 C40 C41 C42 -0.2(4) . . . . ?
C40 C41 C42 C43 -0.1(4) . . . . ?
C41 C42 C43 C44 0.2(4) . . . . ?
C42 C43 C44 C39 0.0(4) . . . . ?
C40 C39 C44 C43 -0.3(3) . . . . ?
P2 C39 C44 C43 -177.87(18) . . . . ?
C50 C45 C46 C47 -0.9(3) . . . . ?
B1 C45 C46 C47 -175.05(19) . . . . ?
C45 C46 C47 C48 0.3(3) . . . . ?
C45 C46 C47 C51 179.9(2) . . . . ?
C46 C47 C48 C49 0.6(3) . . . . ?
C51 C47 C48 C49 -178.9(2) . . . . ?
C47 C48 C49 C50 -1.0(4) . . . . ?
C47 C48 C49 C52 179.4(2) . . . . ?
C48 C49 C50 C45 0.4(4) . . . . ?
C52 C49 C50 C45 -180.0(2) . . . . ?
C46 C45 C50 C49 0.5(3) . . . . ?
B1 C45 C50 C49 175.0(2) . . . . ?
C48 C47 C51 F1 -161.7(2) . . . . ?
C46 C47 C51 F1 18.7(3) . . . . ?
C48 C47 C51 F2 -41.6(3) . . . . ?
C46 C47 C51 F2 138.8(2) . . . . ?
C48 C47 C51 F3 78.3(3) . . . . ?
C46 C47 C51 F3 -101.3(3) . . . . ?
C50 C49 C52 F4 -14.1(4) . . . . ?
C48 C49 C52 F4 165.5(3) . . . . ?
C50 C49 C52 F5 111.5(3) . . . . ?
C48 C49 C52 F5 -68.8(4) . . . . ?
C50 C49 C52 F6 -132.9(3) . . . . ?
C48 C49 C52 F6 46.7(3) . . . . ?
C58 C53 C54 C55 1.6(3) . . . . ?
B1 C53 C54 C55 177.44(19) . . . . ?
C53 C54 C55 C56 -0.3(3) . . . . ?
C53 C54 C55 C59 178.1(2) . . . . ?
C54 C55 C56 C57 -0.7(3) . . . . ?
C59 C55 C56 C57 -179.1(2) . . . . ?
C55 C56 C57 C58 0.4(3) . . . . ?
C55 C56 C57 C60 179.7(2) . . . . ?
C56 C57 C58 C53 1.0(3) . . . . ?
C60 C57 C58 C53 -178.3(2) . . . . ?
C54 C53 C58 C57 -1.9(3) . . . . ?
B1 C53 C58 C57 -177.61(19) . . . . ?
C56 C55 C59 F7 101.1(3) . . . . ?
C54 C55 C59 F7 -77.3(3) . . . . ?
C56 C55 C59 F8 -138.3(2) . . . . ?
C54 C55 C59 F8 43.2(3) . . . . ?
C56 C55 C59 F9 -20.1(3) . . . . ?
C54 C55 C59 F9 161.5(2) . . . . ?
C66 C61 C62 C63 -1.8(3) . . . . ?
B1 C61 C62 C63 -176.07(19) . . . . ?
C61 C62 C63 C64 0.7(3) . . . . ?
C61 C62 C63 C67 -176.2(2) . . . . ?
C62 C63 C64 C65 0.8(3) . . . . ?
C67 C63 C64 C65 177.6(2) . . . . ?
C63 C64 C65 C66 -1.0(4) . . . . ?
C63 C64 C65 C68 177.7(3) . . . . ?
C64 C65 C66 C61 -0.2(4) . . . . ?
C68 C65 C66 C61 -178.9(3) . . . . ?
C62 C61 C66 C65 1.5(3) . . . . ?
B1 C61 C66 C65 175.8(2) . . . . ?
C64 C63 C67 F14 23.3(3) . . . . ?
C62 C63 C67 F14 -159.8(2) . . . . ?
C64 C63 C67 F13 -97.5(3) . . . . ?
C62 C63 C67 F13 79.4(3) . . . . ?
C64 C63 C67 F15 144.4(2) . . . . ?
C62 C63 C67 F15 -38.7(3) . . . . ?
C64 C65 C68 F17' -149.2(8) . . . . ?
C66 C65 C68 F17' 29.5(9) . . . . ?
C64 C65 C68 F18' -13.3(10) . . . . ?
C66 C65 C68 F18' 165.4(9) . . . . ?
C64 C65 C68 F16 34.5(5) . . . . ?
C66 C65 C68 F16 -146.7(4) . . . . ?
C64 C65 C68 F17 163.8(5) . . . . ?
C66 C65 C68 F17 -17.5(7) . . . . ?
C64 C65 C68 F18 -81.9(5) . . . . ?
C66 C65 C68 F18 96.9(4) . . . . ?
C64 C65 C68 F16' 97.6(6) . . . . ?
C66 C65 C68 F16' -83.7(7) . . . . ?
C74 C69 C70 C71 -0.7(3) . . . . ?
B1 C69 C70 C71 -172.56(19) . . . . ?
C69 C70 C71 C72 -0.3(3) . . . . ?
C69 C70 C71 C75 179.49(19) . . . . ?
C70 C71 C72 C73 0.8(3) . . . . ?
C75 C71 C72 C73 -179.0(2) . . . . ?
C71 C72 C73 C74 -0.2(3) . . . . ?
C71 C72 C73 C76 -178.4(2) . . . . ?
C72 C73 C74 C69 -0.9(3) . . . . ?
C76 C73 C74 C69 177.4(2) . . . . ?
C70 C69 C74 C73 1.3(3) . . . . ?
B1 C69 C74 C73 173.24(19) . . . . ?
C72 C71 C75 F19 152(3) . . . . ?
C70 C71 C75 F19 -28(3) . . . . ?
C72 C71 C75 F21 31(3) . . . . ?
C70 C71 C75 F21 -148(3) . . . . ?
C72 C71 C75 F20 -87(3) . . . . ?
C70 C71 C75 F20 93(3) . . . . ?
C72 C71 C75 F19' 141.8(7) . . . . ?
C70 C71 C75 F19' -37.9(7) . . . . ?
C72 C71 C75 F21' 21.5(7) . . . . ?
C70 C71 C75 F21' -158.3(7) . . . . ?
C72 C71 C75 F20' -98.5(7) . . . . ?
C70 C71 C75 F20' 81.7(7) . . . . ?
C72 C73 C76 F24 -139.9(2) . . . . ?
C74 C73 C76 F24 41.8(3) . . . . ?
C72 C73 C76 F22 -18.8(3) . . . . ?
C74 C73 C76 F22 162.9(2) . . . . ?
C72 C73 C76 F23 100.7(3) . . . . ?
C74 C73 C76 F23 -77.6(3) . . . . ?
C58 C57 C60 F11' -43.6(10) . . . . ?
C56 C57 C60 F11' 137.1(10) . . . . ?
C58 C57 C60 F12' 85.1(8) . . . . ?
C56 C57 C60 F12' -94.2(8) . . . . ?
C58 C57 C60 F10 133.3(3) . . . . ?
C56 C57 C60 F10 -46.0(3) . . . . ?
C58 C57 C60 F11 -99.9(3) . . . . ?
C56 C57 C60 F11 80.8(3) . . . . ?
C58 C57 C60 F12 16.6(3) . . . . ?
C56 C57 C60 F12 -162.6(2) . . . . ?
C58 C57 C60 F10' -160.1(5) . . . . ?
C56 C57 C60 F10' 20.6(5) . . . . ?
C24 C19 P1 C25 77.2(2) . . . . ?
C20 C19 P1 C25 -96.69(19) . . . . ?
C24 C19 P1 C31 -31.0(2) . . . . ?
C20 C19 P1 C31 155.02(18) . . . . ?
C24 C19 P1 Ru1 -155.74(18) . . . . ?
C20 C19 P1 Ru1 30.3(2) . . . . ?
C30 C25 P1 C19 -134.30(18) . . . . ?
C26 C25 P1 C19 44.31(18) . . . . ?
C30 C25 P1 C31 -24.2(2) . . . . ?
C26 C25 P1 C31 154.41(17) . . . . ?
C30 C25 P1 Ru1 97.63(18) . . . . ?
C26 C25 P1 Ru1 -83.75(17) . . . . ?
C32 C31 P1 C19 -165.21(14) . . . . ?
C32 C31 P1 C25 89.51(16) . . . . ?
C32 C31 P1 Ru1 -36.10(16) . . . . ?
C38 C33 P2 C39 80.24(18) . . . . ?
C34 C33 P2 C39 -99.88(19) . . . . ?
C38 C33 P2 C32 -171.22(16) . . . . ?
C34 C33 P2 C32 8.7(2) . . . . ?
C38 C33 P2 Ru1 -46.62(18) . . . . ?
C34 C33 P2 Ru1 133.26(17) . . . . ?
C44 C39 P2 C33 -7.8(2) . . . . ?
C40 C39 P2 C33 174.64(18) . . . . ?
C44 C39 P2 C32 -119.66(19) . . . . ?
C40 C39 P2 C32 62.8(2) . . . . ?
C44 C39 P2 Ru1 118.85(17) . . . . ?
C40 C39 P2 Ru1 -58.73(19) . . . . ?
C31 C32 P2 C33 102.65(16) . . . . ?
C31 C32 P2 C39 -149.22(15) . . . . ?
C31 C32 P2 Ru1 -24.56(17) . . . . ?
C2 C1 O1 C3 -11.0(3) . . . . ?
Ru1 C1 O1 C3 165.93(15) . . . . ?
C54 C53 B1 C45 -80.3(2) . . . . ?
C58 C53 B1 C45 95.2(2) . . . . ?
C54 C53 B1 C69 43.2(3) . . . . ?
C58 C53 B1 C69 -141.29(19) . . . . ?
C54 C53 B1 C61 159.44(18) . . . . ?
C58 C53 B1 C61 -25.1(3) . . . . ?
C50 C45 B1 C53 -73.0(2) . . . . ?
C46 C45 B1 C53 100.9(2) . . . . ?
C50 C45 B1 C69 165.67(19) . . . . ?
C46 C45 B1 C69 -20.4(3) . . . . ?
C50 C45 B1 C61 47.5(3) . . . . ?
C46 C45 B1 C61 -138.6(2) . . . . ?
C74 C69 B1 C53 27.4(3) . . . . ?
C70 C69 B1 C53 -161.20(18) . . . . ?
C74 C69 B1 C45 145.09(19) . . . . ?
C70 C69 B1 C45 -43.5(3) . . . . ?
C74 C69 B1 C61 -93.0(2) . . . . ?
C70 C69 B1 C61 78.3(2) . . . . ?
C66 C61 B1 C53 145.8(2) . . . . ?
C62 C61 B1 C53 -40.3(3) . . . . ?
C66 C61 B1 C45 29.6(3) . . . . ?
C62 C61 B1 C45 -156.44(18) . . . . ?
C66 C61 B1 C69 -94.3(2) . . . . ?
C62 C61 B1 C69 79.7(2) . . . . ?
